data_2201432
loop_
_publ_author_name
'Daniel E. Lynch'
'Ian McClenaghan'

_publ_section_title
;
 Redetermination of \a-ammonio-\a-methylpropionoate
;
_journal_issue 7
_journal_name_full 'Acta Crystallographica Section E'
_journal_page_first o706
_journal_page_last o707
_journal_paper_doi 10.1107/S1600536802009662
_journal_volume 58
_journal_year 2002
_chemical_formula_iupac 'N H4 1+, C4 H5 O2 1-'
_chemical_formula_moiety 'N H4 1+, C4 H5 O2 1-'
_chemical_formula_sum 'C4 H9 N O2'
_chemical_formula_weight 103.12
_chemical_name_systematic
;
\a-Ammonium-\a-methylpropionoate
;
_space_group_IT_number 15
_symmetry_cell_setting monoclinic
_symmetry_space_group_name_Hall '-C 2yc'
_symmetry_space_group_name_H-M 'C 1 2/c 1'
_atom_sites_solution_hydrogens geom
_atom_sites_solution_primary direct
_atom_sites_solution_secondary difmap
_audit_creation_method SHELXL-97
_cell_angle_alpha 90.00
_cell_angle_beta 93.749(6)
_cell_angle_gamma 90.00
_cell_formula_units_Z 8
_cell_length_a 10.6273(8)
_cell_length_b 9.0102(8)
_cell_length_c 11.3370(7)
_cell_measurement_reflns_used 2205
_cell_measurement_temperature 150(2)
_cell_measurement_theta_max 27.48
_cell_measurement_theta_min 2.91
_cell_volume 1083.24(14)
_computing_cell_refinement 'DENZO and COLLECT'
_computing_data_collection 'DENZO (Otwinowski & Minor, 1997) and COLLECT (Hooft, 1998)'
_computing_data_reduction 'DENZO and COLLECT'
_computing_molecular_graphics 'PLATON97 (Spek, 1997)'
_computing_publication_material SHELXL97
_computing_structure_refinement 'SHELXL97 (Sheldrick, 1997)'
_computing_structure_solution 'SHELXS97 (Sheldrick, 1997)'
_diffrn_ambient_temperature 150(2)
_diffrn_detector_area_resol_mean 9.091
_diffrn_measured_fraction_theta_full 0.974
_diffrn_measured_fraction_theta_max 0.974
_diffrn_measurement_device_type 'Bruker-Nonius KappaCCD area-detector'
_diffrn_measurement_method '\f and \w'
_diffrn_radiation_monochromator graphite
_diffrn_radiation_source 'Bruker-Nonius FR591 rotating anode'
_diffrn_radiation_type MoK\a
_diffrn_radiation_wavelength 0.71073
_diffrn_reflns_av_R_equivalents 0.0699
_diffrn_reflns_av_sigmaI/netI 0.0746
_diffrn_reflns_limit_h_max 11
_diffrn_reflns_limit_h_min -13
_diffrn_reflns_limit_k_max 11
_diffrn_reflns_limit_k_min -10
_diffrn_reflns_limit_l_max 13
_diffrn_reflns_limit_l_min -14
_diffrn_reflns_number 3853
_diffrn_reflns_theta_full 27.44
_diffrn_reflns_theta_max 27.44
_diffrn_reflns_theta_min 2.97
_diffrn_standards_decay_% 0
_diffrn_standards_number 0
_exptl_absorpt_coefficient_mu 0.101
_exptl_absorpt_correction_T_max 0.992
_exptl_absorpt_correction_T_min 0.970
_exptl_absorpt_correction_type multi-scan
_exptl_absorpt_process_details '(SORTAV; Blessing, 1995)'
_exptl_crystal_colour colourless
_exptl_crystal_density_diffrn 1.265
_exptl_crystal_density_method 'not measured'
_exptl_crystal_description block
_exptl_crystal_F_000 448
_exptl_crystal_size_max 0.30
_exptl_crystal_size_mid 0.10
_exptl_crystal_size_min 0.08
_refine_diff_density_max 0.174
_refine_diff_density_min -0.185
_refine_ls_extinction_coef 0.013(3)
_refine_ls_extinction_expression Fc^*^=kFc[1+0.001xFc^2^\l^3^/sin(2\q)]^-1/4^
_refine_ls_extinction_method SHELXL97
_refine_ls_goodness_of_fit_ref 1.000
_refine_ls_hydrogen_treatment mixed
_refine_ls_matrix_type full
_refine_ls_number_parameters 79
_refine_ls_number_reflns 1208
_refine_ls_number_restraints 0
_refine_ls_restrained_S_all 1.000
_refine_ls_R_factor_all 0.0881
_refine_ls_R_factor_gt 0.0449
_refine_ls_shift/su_max <0.001
_refine_ls_shift/su_mean <0.001
_refine_ls_structure_factor_coef Fsqd
_refine_ls_weighting_details 'w = 1/[\s^2^(Fo^2^)+(0.0628P)^2^] where P = (Fo^2^+2Fc^2^)/3'
_refine_ls_weighting_scheme calc
_refine_ls_wR_factor_gt 0.1122
_refine_ls_wR_factor_ref 0.1302
_reflns_number_gt 755
_reflns_number_total 1208
_reflns_threshold_expression I>2\s(I)
_cod_data_source_file cv6117.cif
_cod_data_source_block I
_cod_depositor_comments
;
The following automatic conversions were performed:

'_exptl_absorpt_correction_type' value 'Multi-scan' changed to
'multi-scan' according to
/home/saulius/struct/CIF-dictionaries/cif_core.dic dictionary named
'cif_core.dic' version 2.4.1 from 2010-06-29.

Automatic conversion script
Id: cif_fix_values 1715 2011-07-08 13:25:40Z adriana 
;
_cod_original_cell_volume 1083.20(10)
_cod_original_sg_symbol_H-M 'C 2/c'
_cod_database_code 2201432
_cod_database_fobs_code 2201432

loop_
_symmetry_equiv_pos_as_xyz
'x, y, z'
'-x, y, -z+1/2'
'x+1/2, y+1/2, z'
'-x+1/2, y+1/2, -z+1/2'
'-x, -y, -z'
'x, -y, z-1/2'
'-x+1/2, -y+1/2, -z'
'x+1/2, -y+1/2, z-1/2'

loop_
_atom_site_label
_atom_site_fract_x
_atom_site_fract_y
_atom_site_fract_z
_atom_site_U_iso_or_equiv
_atom_site_adp_type
_atom_site_calc_flag
_atom_site_refinement_flags
_atom_site_occupancy
_atom_site_disorder_assembly
_atom_site_disorder_group
_atom_site_type_symbol
O1 0.61100(10) 0.08160(10) 0.16015(9) 0.0349(4) Uani d . 1 . . O
O2 0.72550(10) -0.1208(2) 0.13672(9) 0.0450(5) Uani d . 1 . . O
N1 0.65280(10) 0.1015(2) 0.38940(10) 0.0295(4) Uani d . 1 . . N
H1 0.674(2) 0.092(2) 0.480(2) 0.059(6) Uiso d . 1 . . H
H2 0.564(2) 0.103(2) 0.366(2) 0.046(6) Uiso d . 1 . . H
H3 0.691(2) 0.193(3) 0.364(2) 0.059(7) Uiso d . 1 . . H
C1 0.6794(2) -0.0217(2) 0.19830(10) 0.0283(5) Uani d . 1 . . C
C2 0.7096(2) -0.0321(2) 0.33350(10) 0.0281(5) Uani d . 1 . . C
C3 0.6450(2) -0.1696(2) 0.37910(10) 0.0350(5) Uani d . 1 . . C
H31 0.6549 -0.1716 0.4657 0.044 Uiso calc R 1 . . H
H32 0.6834 -0.2587 0.3473 0.044 Uiso calc R 1 . . H
H33 0.5551 -0.1670 0.3538 0.044 Uiso calc R 1 . . H
C4 0.8514(2) -0.0314(2) 0.3654(2) 0.0418(6) Uani d . 1 . . C
H41 0.8887 0.0585 0.3338 0.052 Uiso calc R 1 . . H
H42 0.8898 -0.1191 0.3313 0.052 Uiso calc R 1 . . H
H43 0.8668 -0.0332 0.4516 0.052 Uiso calc R 1 . . H

loop_
_atom_site_aniso_label
_atom_site_aniso_U_11
_atom_site_aniso_U_22
_atom_site_aniso_U_33
_atom_site_aniso_U_12
_atom_site_aniso_U_13
_atom_site_aniso_U_23
O1 0.0400(8) 0.0380(8) 0.0264(7) 0.0044(6) -0.0004(5) 0.0065(5)
O2 0.0717(11) 0.0413(9) 0.0219(7) 0.0169(7) 0.0017(6) -0.0034(6)
N1 0.0389(11) 0.0276(10) 0.0216(8) -0.0011(7) -0.0007(6) -0.0021(6)
C1 0.0357(10) 0.0298(11) 0.0194(9) -0.0041(8) 0.0009(7) 0.0005(7)
C2 0.0367(11) 0.0271(10) 0.0200(8) 0.0029(8) -0.0009(7) -0.0025(7)
C3 0.0506(13) 0.0290(11) 0.0252(9) 0.0047(9) 0.0015(8) 0.0035(7)
C4 0.0395(12) 0.0497(14) 0.0351(10) 0.0040(10) -0.0041(8) -0.0003(9)

loop_
_atom_type_symbol
_atom_type_description
_atom_type_scat_dispersion_real
_atom_type_scat_dispersion_imag
_atom_type_scat_source
C C 0.0033 0.0016 'International Tables Vol C Tables 4.2.6.8 and 6.1.1.4'
H H 0.0000 0.0000 'International Tables Vol C Tables 4.2.6.8 and 6.1.1.4'
N N 0.0061 0.0033 'International Tables Vol C Tables 4.2.6.8 and 6.1.1.4'
O O 0.0106 0.0060 'International Tables Vol C Tables 4.2.6.8 and 6.1.1.4'

loop_
_geom_angle_atom_site_label_1
_geom_angle_atom_site_label_2
_geom_angle_atom_site_label_3
_geom_angle
C2 N1 H1 106.0(10)
C2 N1 H2 108.0(10)
H1 N1 H2 115(2)
C2 N1 H3 111.0(10)
H1 N1 H3 107(2)
H2 N1 H3 109(2)
O1 C1 O2 125.60(10)
O1 C1 C2 117.90(10)
O2 C1 C2 116.5(2)
N1 C2 C3 107.80(10)
N1 C2 C4 108.30(10)
C3 C2 C4 112.5(2)
N1 C2 C1 107.80(10)
C3 C2 C1 108.50(10)
C4 C2 C1 111.80(10)
C2 C3 H31 109.5
C2 C3 H32 109.5
H31 C3 H32 109.5
C2 C3 H33 109.5
H31 C3 H33 109.5
H32 C3 H33 109.5
C2 C4 H41 109.5
C2 C4 H42 109.5
H41 C4 H42 109.5
C2 C4 H43 109.5
H41 C4 H43 109.5
H42 C4 H43 109.5

loop_
_geom_bond_atom_site_label_1
_geom_bond_atom_site_label_2
_geom_bond_site_symmetry_2
_geom_bond_distance
_geom_bond_publ_flag
O1 C1 . 1.241(2) ?
O2 C1 . 1.252(2) ?
N1 C2 . 1.505(2) ?
N1 H1 . 1.04(2) ?
N1 H2 . 0.96(2) ?
N1 H3 . 0.97(3) ?
C1 C2 . 1.549(2) ?
C2 C3 . 1.523(3) ?
C2 C4 . 1.527(2) ?
C3 H31 . 0.98 ?
C3 H32 . 0.98 ?
C3 H33 . 0.98 ?
C4 H41 . 0.98 ?
C4 H42 . 0.98 ?
C4 H43 . 0.98 ?

loop_
_geom_hbond_atom_site_label_D
_geom_hbond_atom_site_label_H
_geom_hbond_atom_site_label_A
_geom_hbond_site_symmetry_A
_geom_hbond_distance_DH
_geom_hbond_distance_HA
_geom_hbond_distance_DA
_geom_hbond_angle_DHA
_geom_hbond_publ_flag
N1 H1 O2 6_556 1.04(2) 1.84(2) 2.8645(18) 167(2) yes
N1 H2 O1 2_655 0.96(2) 1.88(2) 2.828(2) 170(2) yes
N1 H3 O2 4_655 0.97(3) 1.90(3) 2.841(2) 163(2) yes
C3 H31 O1 6_556 0.98 2.42 3.326(2) 152.9 yes

loop_
_geom_torsion_atom_site_label_1
_geom_torsion_atom_site_label_2
_geom_torsion_atom_site_label_3
_geom_torsion_atom_site_label_4
_geom_torsion
O1 C1 C2 N1 -4.5(2)
O2 C1 C2 N1 176.4(2)
O1 C1 C2 C3 111.9(2)
O2 C1 C2 C3 -67.1(2)
O1 C1 C2 C4 -123.5(2)
O2 C1 C2 C4 57.5(2)

loop_
_cod_related_entry_id
_cod_related_entry_database
_cod_related_entry_code
1 ChemSpider 5891
